data_2023526
loop_
_publ_author_name
'Parry, Christian S.'
'Abraham, Alex R.'
'Kwofie, Samuel K.'
'Wilson, Michael D.'
'Ramadhar, Timothy R.'
'Butcher, Raymond J.'

_publ_section_title
;
 Syntheses and structures of dinuclear zinc(II) acetate-bridged
 coordination compounds with the aromatic Schiff base chelators
 N,N-dimethyl-2-[phenyl(pyridin-2-yl)methylidene]hydrazine-1-carbothioamide
 and N-ethyl-2-[phenyl(pyridin-2-yl)methylidene]hydrazine-1-carbothioamide
;
_journal_coeditor_code HB8133
_journal_issue 7
_journal_name_full 'Acta Crystallographica Section E Crystallographic Communications'
_journal_paper_doi 10.1107/S2056989025005407
_journal_volume 81
_journal_year 2025
_chemical_formula_iupac '[Zn2 (C16 H17 N4 S)2 (C2 H3 O2)2]'
_chemical_formula_moiety 'C36 H40 N8 O4 S2 Zn2'
_chemical_formula_sum 'C36 H40 N8 O4 S2 Zn2'
_chemical_formula_weight 843.62
_chemical_name_systematic
Di-\m-acetato-bis({<i>N</i>-ethyl-2-[phenyl(pyridin-2-yl)methylidene]hydrazine-1-carbothioamidato}zinc(II))
_space_group_crystal_system triclinic
_space_group_IT_number 2
_space_group_name_Hall '-P 1'
_space_group_name_H-M_alt 'P -1'
_atom_sites_solution_hydrogens geom
_atom_sites_solution_primary dual
_audit_creation_method
;
Olex2 1.5
(compiled 2025.04.05 svn.rf049d14d for OlexSys, GUI svn.r7224)
;
_cell_angle_alpha 67.101(2)
_cell_angle_beta 83.267(2)
_cell_angle_gamma 87.1500(10)
_cell_formula_units_Z 1
_cell_length_a 9.3280(2)
_cell_length_b 9.9979(2)
_cell_length_c 10.5761(2)
_cell_measurement_reflns_used 10059
_cell_measurement_temperature 100.00(10)
_cell_measurement_theta_max 75.5150
_cell_measurement_theta_min 4.5530
_cell_volume 902.33(3)
_computing_cell_refinement
;
CrysAlisPro 1.171.43.91a (Rigaku OD, 2023)
;
_computing_data_collection
;
CrysAlisPro 1.171.43.91a (Rigaku OD, 2023)
;
_computing_data_reduction
;
CrysAlisPro 1.171.43.91a (Rigaku OD, 2023)
;
_computing_molecular_graphics
;
Olex2 1.5 (Dolomanov et al., 2009)
;
_computing_publication_material
;
Olex2 1.5 (Dolomanov et al., 2009)
;
_computing_structure_refinement
;
<i>SHELXL2019/2</i> (Sheldrick, 2015b)
;
_computing_structure_solution
;
<i>SHELXT2018/2</i> (Sheldrick, 2015a)
;
_diffrn_ambient_temperature 100.00(10)
_diffrn_detector 'Hybrid Pixel Array Detector'
_diffrn_detector_area_resol_mean 10.0000
_diffrn_measured_fraction_theta_full 0.998
_diffrn_measured_fraction_theta_max 0.953
_diffrn_measurement_device 'four-circle diffractometer'
_diffrn_measurement_device_type 'XtaLAB Synergy, Dualflex, HyPix'
_diffrn_measurement_method '\w scans'
_diffrn_radiation_monochromator mirror
_diffrn_radiation_probe x-ray
_diffrn_radiation_type 'Cu K\a'
_diffrn_radiation_wavelength 1.54184
_diffrn_reflns_av_R_equivalents 0.0370
_diffrn_reflns_av_unetI/netI 0.0260
_diffrn_reflns_limit_h_max 11
_diffrn_reflns_limit_h_min -11
_diffrn_reflns_limit_k_max 12
_diffrn_reflns_limit_k_min -12
_diffrn_reflns_limit_l_max 8
_diffrn_reflns_limit_l_min -13
_diffrn_reflns_number 17092
_diffrn_reflns_theta_full 67.684
_diffrn_reflns_theta_max 75.857
_diffrn_reflns_theta_min 4.564
_diffrn_source 'micro-focus sealed X-ray tube'
_exptl_absorpt_coefficient_mu 3.145
_exptl_absorpt_correction_T_max 1.00000
_exptl_absorpt_correction_T_min 0.76136
_exptl_absorpt_correction_type gaussian
_exptl_absorpt_process_details
;
(CrysAlisPro; Rigaku OD, 2022)
;
_exptl_crystal_colour 'metallic orangish yellow'
_exptl_crystal_density_diffrn 1.553
_exptl_crystal_description needle
_exptl_crystal_F_000 436
_exptl_crystal_size_max 0.6
_exptl_crystal_size_mid 0.1
_exptl_crystal_size_min 0.1
_refine_diff_density_max 1.041
_refine_diff_density_min -0.611
_refine_ls_extinction_method none
_refine_ls_goodness_of_fit_ref 1.071
_refine_ls_hydrogen_treatment constr
_refine_ls_matrix_type full
_refine_ls_number_parameters 237
_refine_ls_number_reflns 3599
_refine_ls_number_restraints 0
_refine_ls_restrained_S_all 1.071
_refine_ls_R_factor_all 0.0386
_refine_ls_R_factor_gt 0.0351
_refine_ls_shift/su_max 0.001
_refine_ls_shift/su_mean 0.000
_refine_ls_structure_factor_coef Fsqd
_refine_ls_weighting_details 'w=1/[\s^2^(Fo^2^)+(0.0496P)^2^+0.8080P] where P=(Fo^2^+2Fc^2^)/3'
_refine_ls_weighting_scheme calc
_refine_ls_wR_factor_gt 0.0926
_refine_ls_wR_factor_ref 0.0989
_reflns_number_gt 3314
_reflns_number_total 3599
_reflns_threshold_expression 'I > 2\s(I)'
_cod_data_source_file hb8133.cif
_cod_data_source_block II
_cod_database_code 2023526
_shelx_space_group_comment
;
The symmetry employed for this shelxl refinement is uniquely defined
by the following loop, which should always be used as a source of
symmetry information in preference to the above space-group names.
They are only intended as comments.
;
_shelx_estimated_absorpt_t_min 0.254
_shelx_estimated_absorpt_t_max 0.744

loop_
_space_group_symop_operation_xyz
'x, y, z'
'-x, -y, -z'

loop_
_atom_site_type_symbol
_atom_site_label
_atom_site_fract_x
_atom_site_fract_y
_atom_site_fract_z
_atom_site_U_iso_or_equiv
_atom_site_adp_type
_atom_site_calc_flag
_atom_site_occupancy
_atom_site_disorder_assembly
_atom_site_disorder_group
Zn Zn1 0.13763(3) 0.56946(3) 0.52595(3) 0.02666(12) Uani d 1 . .
S S1 0.07920(7) 0.80673(6) 0.50446(7) 0.03498(16) Uani d 1 . .
O O1 0.03886(17) 0.55584(18) 0.36744(17) 0.0314(4) Uani d 1 . .
O O2 0.20742(19) 0.6904(2) 0.2109(2) 0.0420(4) Uani d 1 . .
N N1 0.2769(2) 0.5869(2) 0.66120(19) 0.0257(4) Uani d 1 . .
N N2 0.2572(2) 0.6924(2) 0.7140(2) 0.0291(4) Uani d 1 . .
N N3 0.2913(2) 0.4029(2) 0.54080(19) 0.0267(4) Uani d 1 . .
C C1 0.3747(2) 0.4885(2) 0.7032(2) 0.0261(5) Uani d 1 . .
C C2 0.1670(2) 0.7967(2) 0.6451(2) 0.0294(5) Uani d 1 . .
N N5 0.1441(2) 0.9069(2) 0.6877(2) 0.0350(5) Uani d 1 . .
H H5 0.081887 0.974927 0.647316 0.042 Uiso calc 1 . .
C C4 0.2163(3) 0.9198(3) 0.7967(3) 0.0380(6) Uani d 1 . .
H H4A 0.320567 0.937002 0.766181 0.046 Uiso calc 1 . .
H H4B 0.205478 0.828339 0.879667 0.046 Uiso calc 1 . .
C C5 0.1511(4) 1.0449(3) 0.8317(3) 0.0474(7) Uani d 1 . .
H H5A 0.166587 1.135871 0.750695 0.071 Uiso calc 1 . .
H H5B 0.197324 1.050581 0.908014 0.071 Uiso calc 1 . .
H H5C 0.047298 1.028886 0.859057 0.071 Uiso calc 1 . .
C C6 0.3890(2) 0.3859(2) 0.6315(2) 0.0243(4) Uani d 1 . .
C C7 0.4979(2) 0.2824(2) 0.6496(2) 0.0274(5) Uani d 1 . .
H H7 0.566977 0.272140 0.712077 0.033 Uiso calc 1 . .
C C8 0.5045(2) 0.1939(2) 0.5752(2) 0.0292(5) Uani d 1 . .
H H8 0.578194 0.122378 0.586622 0.035 Uiso calc 1 . .
C C9 0.4035(3) 0.2103(3) 0.4844(2) 0.0305(5) Uani d 1 . .
H H9 0.405956 0.150358 0.433217 0.037 Uiso calc 1 . .
C C10 0.2986(3) 0.3169(3) 0.4703(2) 0.0298(5) Uani d 1 . .
H H10 0.229027 0.329140 0.407845 0.036 Uiso calc 1 . .
C C11 0.4011(3) 0.3593(3) 0.9519(2) 0.0299(5) Uani d 1 . .
C C12 0.4561(3) 0.2191(3) 1.0019(3) 0.0428(6) Uani d 1 . .
H H12 0.540830 0.195757 0.955343 0.051 Uiso calc 1 . .
C C13 0.3887(4) 0.1127(3) 1.1191(3) 0.0528(8) Uani d 1 . .
H H13 0.426549 0.016658 1.151237 0.063 Uiso calc 1 . .
C C14 0.2658(3) 0.1459(4) 1.1899(3) 0.0489(7) Uani d 1 . .
H H14 0.217569 0.072526 1.268490 0.059 Uiso calc 1 . .
C C15 0.2151(3) 0.2871(4) 1.1442(3) 0.0478(7) Uani d 1 . .
H H15 0.133473 0.311632 1.193703 0.057 Uiso calc 1 . .
C C16 0.2825(3) 0.3938(3) 1.0261(3) 0.0377(6) Uani d 1 . .
H H16 0.247096 0.490733 0.996116 0.045 Uiso calc 1 . .
C C17 0.4658(2) 0.4735(3) 0.8165(2) 0.0290(5) Uani d 1 . .
H H17A 0.470220 0.567857 0.825991 0.035 Uiso calc 1 . .
H H17B 0.565358 0.444870 0.793100 0.035 Uiso calc 1 . .
C C18 0.0920(2) 0.6274(3) 0.2411(2) 0.0298(5) Uani d 1 . .
C C19 0.0001(3) 0.6270(3) 0.1320(3) 0.0386(6) Uani d 1 . .
H H19A -0.021844 0.526672 0.147366 0.058 Uiso calc 1 . .
H H19B 0.052749 0.674272 0.040290 0.058 Uiso calc 1 . .
H H19C -0.090138 0.679880 0.137940 0.058 Uiso calc 1 . .

loop_
_atom_site_aniso_label
_atom_site_aniso_U_11
_atom_site_aniso_U_22
_atom_site_aniso_U_33
_atom_site_aniso_U_12
_atom_site_aniso_U_13
_atom_site_aniso_U_23
Zn1 0.02338(17) 0.02572(18) 0.02823(18) 0.00230(12) -0.00559(12) -0.00704(13)
S1 0.0350(3) 0.0272(3) 0.0430(3) 0.0064(2) -0.0152(3) -0.0116(3)
O1 0.0300(8) 0.0344(9) 0.0279(8) 0.0010(7) -0.0068(7) -0.0090(7)
O2 0.0272(9) 0.0545(12) 0.0426(10) -0.0061(8) -0.0036(7) -0.0160(9)
N1 0.0243(9) 0.0238(9) 0.0266(9) -0.0006(7) -0.0023(7) -0.0072(8)
N2 0.0277(9) 0.0264(10) 0.0331(10) -0.0004(7) -0.0029(8) -0.0114(8)
N3 0.0224(9) 0.0263(9) 0.0283(9) 0.0003(7) -0.0036(7) -0.0069(8)
C1 0.0211(10) 0.0276(11) 0.0254(11) -0.0028(8) 0.0012(8) -0.0063(9)
C2 0.0265(11) 0.0249(11) 0.0342(12) -0.0021(9) 0.0014(9) -0.0096(9)
N5 0.0344(11) 0.0277(10) 0.0427(12) 0.0028(8) -0.0059(9) -0.0132(9)
C4 0.0404(14) 0.0359(13) 0.0375(13) -0.0054(11) -0.0013(11) -0.0142(11)
C5 0.0574(18) 0.0422(15) 0.0453(16) -0.0035(13) 0.0029(13) -0.0216(13)
C6 0.0202(10) 0.0241(10) 0.0238(10) -0.0016(8) -0.0016(8) -0.0041(8)
C7 0.0234(10) 0.0272(11) 0.0263(11) -0.0016(8) -0.0017(8) -0.0046(9)
C8 0.0254(11) 0.0259(11) 0.0307(11) 0.0020(9) 0.0003(9) -0.0062(9)
C9 0.0311(12) 0.0308(12) 0.0303(12) -0.0016(9) -0.0016(9) -0.0129(10)
C10 0.0285(11) 0.0310(12) 0.0298(11) -0.0015(9) -0.0052(9) -0.0107(10)
C11 0.0286(11) 0.0360(12) 0.0263(11) -0.0004(9) -0.0085(9) -0.0118(10)
C12 0.0521(16) 0.0403(15) 0.0295(13) 0.0093(12) -0.0064(11) -0.0069(11)
C13 0.076(2) 0.0392(16) 0.0337(14) 0.0041(15) -0.0108(14) -0.0030(12)
C14 0.0525(17) 0.0581(19) 0.0267(13) -0.0123(14) -0.0095(12) -0.0032(12)
C15 0.0347(14) 0.072(2) 0.0317(13) -0.0006(13) -0.0037(11) -0.0143(14)
C16 0.0329(13) 0.0474(15) 0.0316(12) 0.0021(11) -0.0061(10) -0.0135(11)
C17 0.0254(11) 0.0322(12) 0.0288(11) 0.0007(9) -0.0051(9) -0.0105(10)
C18 0.0246(11) 0.0317(12) 0.0311(12) 0.0041(9) -0.0028(9) -0.0105(10)
C19 0.0358(13) 0.0487(15) 0.0290(12) -0.0040(11) -0.0029(10) -0.0122(11)

loop_
_atom_type_symbol
_atom_type_description
_atom_type_scat_dispersion_real
_atom_type_scat_dispersion_imag
_atom_type_scat_source
C C 0.0181 0.0091 'International Tables Vol C Tables 4.2.6.8 and 6.1.1.4'
H H 0.0000 0.0000 'International Tables Vol C Tables 4.2.6.8 and 6.1.1.4'
N N 0.0311 0.0180 'International Tables Vol C Tables 4.2.6.8 and 6.1.1.4'
O O 0.0492 0.0322 'International Tables Vol C Tables 4.2.6.8 and 6.1.1.4'
S S 0.3331 0.5567 'International Tables Vol C Tables 4.2.6.8 and 6.1.1.4'
Zn Zn -1.5491 0.6778 'International Tables Vol C Tables 4.2.6.8 and 6.1.1.4'

loop_
_geom_angle_atom_site_label_1
_geom_angle_atom_site_label_2
_geom_angle_atom_site_label_3
_geom_angle_site_symmetry_1
_geom_angle_site_symmetry_3
_geom_angle
_geom_angle_publ_flag
O1 Zn1 S1 . . 101.39(5) ?
O1 Zn1 S1 2_566 . 106.55(5) ?
O1 Zn1 O1 2_566 . 78.74(7) ?
O1 Zn1 N1 2_566 . 111.25(7) ?
O1 Zn1 N1 . . 168.46(7) ?
O1 Zn1 N3 2_566 . 99.24(7) ?
O1 Zn1 N3 . . 96.75(7) ?
N1 Zn1 S1 . . 81.70(5) ?
N1 Zn1 N3 . . 76.34(7) ?
N3 Zn1 S1 . . 150.82(6) ?
C2 S1 Zn1 . . 94.80(8) ?
Zn1 O1 Zn1 2_566 . 101.26(7) ?
C18 O1 Zn1 . . 119.22(15) ?
C18 O1 Zn1 . 2_566 139.34(15) ?
N2 N1 Zn1 . . 121.20(14) ?
C1 N1 Zn1 . . 118.57(16) ?
C1 N1 N2 . . 119.98(19) ?
C2 N2 N1 . . 111.85(19) ?
C6 N3 Zn1 . . 114.71(15) ?
C10 N3 Zn1 . . 125.89(16) ?
C10 N3 C6 . . 119.41(19) ?
N1 C1 C6 . . 114.0(2) ?
N1 C1 C17 . . 124.3(2) ?
C6 C1 C17 . . 121.69(19) ?
N2 C2 S1 . . 127.26(18) ?
N2 C2 N5 . . 116.0(2) ?
N5 C2 S1 . . 116.74(18) ?
C2 N5 H5 . . 118.2 ?
C2 N5 C4 . . 123.5(2) ?
C4 N5 H5 . . 118.2 ?
N5 C4 H4A . . 109.7 ?
N5 C4 H4B . . 109.7 ?
N5 C4 C5 . . 109.7(2) ?
H4A C4 H4B . . 108.2 ?
C5 C4 H4A . . 109.7 ?
C5 C4 H4B . . 109.7 ?
C4 C5 H5A . . 109.5 ?
C4 C5 H5B . . 109.5 ?
C4 C5 H5C . . 109.5 ?
H5A C5 H5B . . 109.5 ?
H5A C5 H5C . . 109.5 ?
H5B C5 H5C . . 109.5 ?
N3 C6 C1 . . 115.76(19) ?
N3 C6 C7 . . 120.8(2) ?
C7 C6 C1 . . 123.3(2) ?
C6 C7 H7 . . 120.5 ?
C6 C7 C8 . . 119.1(2) ?
C8 C7 H7 . . 120.5 ?
C7 C8 H8 . . 120.1 ?
C9 C8 C7 . . 119.8(2) ?
C9 C8 H8 . . 120.1 ?
C8 C9 H9 . . 121.0 ?
C8 C9 C10 . . 118.1(2) ?
C10 C9 H9 . . 121.0 ?
N3 C10 C9 . . 122.7(2) ?
N3 C10 H10 . . 118.6 ?
C9 C10 H10 . . 118.6 ?
C12 C11 C16 . . 118.8(2) ?
C12 C11 C17 . . 121.3(2) ?
C16 C11 C17 . . 119.9(2) ?
C11 C12 H12 . . 119.6 ?
C13 C12 C11 . . 120.8(3) ?
C13 C12 H12 . . 119.6 ?
C12 C13 H13 . . 119.9 ?
C12 C13 C14 . . 120.3(3) ?
C14 C13 H13 . . 119.9 ?
C13 C14 H14 . . 120.5 ?
C15 C14 C13 . . 119.0(3) ?
C15 C14 H14 . . 120.5 ?
C14 C15 H15 . . 119.7 ?
C14 C15 C16 . . 120.6(3) ?
C16 C15 H15 . . 119.7 ?
C11 C16 C15 . . 120.4(3) ?
C11 C16 H16 . . 119.8 ?
C15 C16 H16 . . 119.8 ?
C1 C17 C11 . . 109.73(18) ?
C1 C17 H17A . . 109.7 ?
C1 C17 H17B . . 109.7 ?
C11 C17 H17A . . 109.7 ?
C11 C17 H17B . . 109.7 ?
H17A C17 H17B . . 108.2 ?
O1 C18 C19 . . 115.0(2) ?
O2 C18 O1 . . 123.0(2) ?
O2 C18 C19 . . 122.0(2) ?
C18 C19 H19A . . 109.5 ?
C18 C19 H19B . . 109.5 ?
C18 C19 H19C . . 109.5 ?
H19A C19 H19B . . 109.5 ?
H19A C19 H19C . . 109.5 ?
H19B C19 H19C . . 109.5 ?

loop_
_geom_bond_atom_site_label_1
_geom_bond_atom_site_label_2
_geom_bond_site_symmetry_2
_geom_bond_distance
_geom_bond_publ_flag
Zn1 S1 . 2.3360(6) yes
Zn1 O1 2_566 2.0547(17) yes
Zn1 O1 . 2.0567(16) yes
Zn1 N1 . 2.1017(19) yes
Zn1 N3 . 2.1128(19) yes
S1 C2 . 1.748(3) ?
O1 C18 . 1.296(3) ?
O2 C18 . 1.220(3) ?
N1 N2 . 1.369(3) ?
N1 C1 . 1.290(3) ?
N2 C2 . 1.338(3) ?
N3 C6 . 1.358(3) ?
N3 C10 . 1.335(3) ?
C1 C6 . 1.488(3) ?
C1 C17 . 1.506(3) ?
C2 N5 . 1.342(3) ?
N5 H5 . 0.8800 ?
N5 C4 . 1.451(3) ?
C4 H4A . 0.9900 ?
C4 H4B . 0.9900 ?
C4 C5 . 1.518(4) ?
C5 H5A . 0.9800 ?
C5 H5B . 0.9800 ?
C5 H5C . 0.9800 ?
C6 C7 . 1.388(3) ?
C7 H7 . 0.9500 ?
C7 C8 . 1.390(3) ?
C8 H8 . 0.9500 ?
C8 C9 . 1.381(3) ?
C9 H9 . 0.9500 ?
C9 C10 . 1.386(3) ?
C10 H10 . 0.9500 ?
C11 C12 . 1.386(4) ?
C11 C16 . 1.389(4) ?
C11 C17 . 1.521(3) ?
C12 H12 . 0.9500 ?
C12 C13 . 1.385(4) ?
C13 H13 . 0.9500 ?
C13 C14 . 1.393(5) ?
C14 H14 . 0.9500 ?
C14 C15 . 1.380(5) ?
C15 H15 . 0.9500 ?
C15 C16 . 1.392(4) ?
C16 H16 . 0.9500 ?
C17 H17A . 0.9900 ?
C17 H17B . 0.9900 ?
C18 C19 . 1.517(3) ?
C19 H19A . 0.9800 ?
C19 H19B . 0.9800 ?
C19 H19C . 0.9800 ?

loop_
_geom_torsion_atom_site_label_1
_geom_torsion_atom_site_label_2
_geom_torsion_atom_site_label_3
_geom_torsion_atom_site_label_4
_geom_torsion_site_symmetry_1
_geom_torsion_site_symmetry_2
_geom_torsion_site_symmetry_3
_geom_torsion_site_symmetry_4
_geom_torsion
_geom_torsion_publ_flag
Zn1 S1 C2 N2 . . . . 11.2(2) ?
Zn1 S1 C2 N5 . . . . -170.12(17) ?
Zn1 O1 C18 O2 . . . . 8.3(3) ?
Zn1 O1 C18 O2 2_566 . . . -177.72(18) ?
Zn1 O1 C18 C19 2_566 . . . 2.2(4) ?
Zn1 O1 C18 C19 . . . . -171.85(16) ?
Zn1 N1 N2 C2 . . . . -15.0(2) ?
Zn1 N1 C1 C6 . . . . 8.8(2) ?
Zn1 N1 C1 C17 . . . . -169.86(16) ?
Zn1 N3 C6 C1 . . . . -1.3(2) ?
Zn1 N3 C6 C7 . . . . -178.70(16) ?
Zn1 N3 C10 C9 . . . . 179.39(17) ?
S1 C2 N5 C4 . . . . -175.73(18) ?
N1 N2 C2 S1 . . . . 0.3(3) ?
N1 N2 C2 N5 . . . . -178.42(19) ?
N1 C1 C6 N3 . . . . -4.8(3) ?
N1 C1 C6 C7 . . . . 172.5(2) ?
N1 C1 C17 C11 . . . . 97.2(3) ?
N2 N1 C1 C6 . . . . -176.93(18) ?
N2 N1 C1 C17 . . . . 4.4(3) ?
N2 C2 N5 C4 . . . . 3.1(3) ?
N3 C6 C7 C8 . . . . -1.1(3) ?
C1 N1 N2 C2 . . . . 170.9(2) ?
C1 C6 C7 C8 . . . . -178.3(2) ?
C2 N5 C4 C5 . . . . -172.4(2) ?
C6 N3 C10 C9 . . . . -0.6(3) ?
C6 C1 C17 C11 . . . . -81.4(2) ?
C6 C7 C8 C9 . . . . 0.2(3) ?
C7 C8 C9 C10 . . . . 0.5(3) ?
C8 C9 C10 N3 . . . . -0.3(3) ?
C10 N3 C6 C1 . . . . 178.71(19) ?
C10 N3 C6 C7 . . . . 1.3(3) ?
C11 C12 C13 C14 . . . . -1.1(5) ?
C12 C11 C16 C15 . . . . -3.7(4) ?
C12 C11 C17 C1 . . . . 100.0(3) ?
C12 C13 C14 C15 . . . . -2.0(5) ?
C13 C14 C15 C16 . . . . 2.3(4) ?
C14 C15 C16 C11 . . . . 0.6(4) ?
C16 C11 C12 C13 . . . . 4.0(4) ?
C16 C11 C17 C1 . . . . -78.4(3) ?
C17 C1 C6 N3 . . . . 173.91(19) ?
C17 C1 C6 C7 . . . . -8.8(3) ?
C17 C11 C12 C13 . . . . -174.4(3) ?
C17 C11 C16 C15 . . . . 174.7(2) ?
